data_7012836
loop_
_publ_author_name
'Beck, Bettina'
'Schneider, Alexandra'
'Freisinger, Eva'
'Holthenrich, Dagmar'
'Erxleben, Andrea'
'Albinati, Alberto'
'Zangrando, Ennio'
'Randaccio, Lucio'
'Lippert, Bernhard'

_publ_section_title
;
 Inter- and intra-molecular condensation patterns of (en)PdII with
 trans-[a2PtL2]2+ (a = am(m)ine, L = 2-aminopyridine): PtPd3 and Pt2Pd4
 species with multiple amide bridges. Unexpected trapping of a pair of
 nitrate ions by a Pt2Pd4 double coneElectronic supplementary
 information (ESI) available: 1H NMR spectra of 2a, 4a and 5; views of
 the crystal structure of 5. See
 http://www.rsc.org/suppdata/dt/b3/b301708g/
;
_journal_issue 12
_journal_name_full 'Dalton Transactions'
_journal_page_first 2533
_journal_paper_doi 10.1039/b301708g
_journal_year 2003
_chemical_formula_sum 'C12 H22 N8 O6 Pt'
_chemical_formula_weight 569.47
_chemical_name_systematic
; 
? 
;
_space_group_IT_number 14
_symmetry_cell_setting monoclinic
_symmetry_space_group_name_Hall '-P 2yn'
_symmetry_space_group_name_H-M 'P 1 21/n 1'
_atom_sites_solution_hydrogens geom
_atom_sites_solution_primary Patterson
_atom_sites_solution_secondary difmap
_audit_creation_method SHELXL
_cell_angle_alpha 90.00
_cell_angle_beta 91.27(2)
_cell_angle_gamma 90.00
_cell_formula_units_Z 2
_cell_length_a 8.013(2)
_cell_length_b 9.394(2)
_cell_length_c 12.320(3)
_cell_measurement_reflns_used 50
_cell_measurement_temperature 293(2)
_cell_measurement_theta_max 14.9
_cell_measurement_theta_min 7.0
_cell_volume 927.1(4)
_computing_cell_refinement 'Nicolet R3m/V software'
_computing_data_collection 'Nicolet R3m/V software'
_computing_data_reduction 'Nicolet R3m/V software'
_computing_molecular_graphics 'Siemens SHELXTL-PLUS(VMS)'
_computing_publication_material SHELXL-93
_computing_structure_refinement 'SHELXL-93 (Sheldrick, 1993)'
_computing_structure_solution 'SHELXS-86 (Sheldrick, 1990)'
_diffrn_ambient_temperature 293(2)
_diffrn_measurement_device 'Nicolet R3m/V'
_diffrn_measurement_method omega/2theta
_diffrn_radiation_monochromator graphite
_diffrn_radiation_source 'fine-focus sealed tube'
_diffrn_radiation_type MoK\a
_diffrn_radiation_wavelength 0.71069
_diffrn_reflns_av_R_equivalents 0.0476
_diffrn_reflns_av_sigmaI/netI 0.0527
_diffrn_reflns_limit_h_max 9
_diffrn_reflns_limit_h_min 0
_diffrn_reflns_limit_k_max 11
_diffrn_reflns_limit_k_min -11
_diffrn_reflns_limit_l_max 14
_diffrn_reflns_limit_l_min 0
_diffrn_reflns_number 1847
_diffrn_reflns_theta_max 25.04
_diffrn_reflns_theta_min 2.73
_diffrn_standards_interval_count 300
_diffrn_standards_interval_time 150min.
_diffrn_standards_number 5
_exptl_absorpt_coefficient_mu 7.615
_exptl_absorpt_correction_T_max 0.794
_exptl_absorpt_correction_T_min 0.703
_exptl_absorpt_correction_type psi-scan
_exptl_crystal_colour 'pale yellow'
_exptl_crystal_density_diffrn 2.040
_exptl_crystal_description block
_exptl_crystal_F_000 552
_exptl_crystal_size_max 0.288
_exptl_crystal_size_mid 0.210
_exptl_crystal_size_min 0.096
_refine_diff_density_max 0.500
_refine_diff_density_min -0.780
_refine_diff_density_rms 0.146
_refine_ls_extinction_method none
_refine_ls_goodness_of_fit_all 0.968
_refine_ls_goodness_of_fit_obs 1.186
_refine_ls_hydrogen_treatment 'Uiso=1.2xU(attached) and 1.5xU(attached) for methyl groups'
_refine_ls_matrix_type full
_refine_ls_number_parameters 119
_refine_ls_number_reflns 1775
_refine_ls_number_restraints 0
_refine_ls_restrained_S_all 1.861
_refine_ls_restrained_S_obs 1.186
_refine_ls_R_factor_all 0.0598
_refine_ls_R_factor_obs 0.0283
_refine_ls_shift/esd_max 0.000
_refine_ls_shift/esd_mean 0.000
_refine_ls_structure_factor_coef Fsqd
_refine_ls_weighting_details 'w=1/[\s^2^(Fo^2^)+(0.0544P)^2^+0.0000P] where P=(Fo^2^+2Fc^2^)/3'
_refine_ls_weighting_scheme calc
_refine_ls_wR_factor_all 0.1544
_refine_ls_wR_factor_obs 0.0739
_reflns_number_observed 917
_reflns_number_total 1775
_reflns_observed_criterion >2sigma(I)
_cod_data_source_file b301708g.txt
_cod_data_source_block 3a
_cod_depositor_comments
;
The following automatic conversions were performed:

'_exptl_absorpt_correction_type' tag value 'psi-scans' was replaced
with 'psi-scan' value.

Automatic conversion script
Id: cif_fix_values 1646 2011-03-28 12:23:43Z adriana 

The following automatic conversions were performed:

'_refine_ls_weighting_scheme' value 'calc
w=1/[\s^2^(Fo^2^)+(0.0544P)^2^+0.0000P] where P=(Fo^2^+2Fc^2^)/3' was
changed to 'calc'. New tag '_refine_ls_weighting_details' was
created. The value of the new tag was set to
'w=1/[\s^2^(Fo^2^)+(0.0544P)^2^+0.0000P] where P=(Fo^2^+2Fc^2^)/3'.

Automatic conversion script
Id: cif_fix_values 3143 2015-03-26 13:38:13Z robertas 
;
_cod_original_sg_symbol_H-M P2(1)/n
_cod_database_code 7012836

loop_
_symmetry_equiv_pos_as_xyz
'x, y, z'
'-x+1/2, y+1/2, -z+1/2'
'-x, -y, -z'
'x-1/2, -y-1/2, z-1/2'

loop_
_atom_site_aniso_label
_atom_site_aniso_U_11
_atom_site_aniso_U_22
_atom_site_aniso_U_33
_atom_site_aniso_U_23
_atom_site_aniso_U_13
_atom_site_aniso_U_12
Pt1 0.0250(4) 0.0200(3) 0.0282(4) -0.0002(4) -0.0007(4) -0.0036(4)
C1 0.050(12) 0.064(9) 0.061(12) -0.012(9) -0.024(13) 0.021(9)
C2 0.050(11) 0.030(6) 0.030(8) -0.002(6) -0.024(10) -0.002(7)
C3 0.032(9) 0.032(7) 0.041(9) -0.012(7) -0.005(11) 0.000(7)
C4 0.036(12) 0.022(6) 0.058(11) 0.007(7) 0.003(14) -0.012(6)
C5 0.030(9) 0.034(7) 0.062(12) 0.012(8) 0.011(12) -0.016(7)
C6 0.026(9) 0.030(6) 0.040(10) -0.003(7) 0.027(12) 0.000(7)
N2 0.041(11) 0.048(7) 0.029(8) -0.003(7) 0.025(12) -0.012(7)
N3 0.049(9) 0.020(4) 0.055(8) -0.003(5) -0.018(10) -0.009(5)
N4 0.066(11) 0.024(6) 0.064(11) 0.003(7) -0.016(13) 0.017(7)
O1 0.088(13) 0.039(6) 0.122(15) 0.029(8) 0.009(16) -0.014(8)
O2 0.063(10) 0.059(7) 0.070(10) -0.014(7) 0.002(11) 0.020(7)
O3 0.043(8) 0.054(7) 0.082(12) 0.008(7) 0.013(13) 0.021(7)

loop_
_atom_site_label
_atom_site_type_symbol
_atom_site_fract_x
_atom_site_fract_y
_atom_site_fract_z
_atom_site_U_iso_or_equiv
_atom_site_thermal_displace_type
_atom_site_occupancy
_atom_site_calc_flag
_atom_site_refinement_flags
_atom_site_disorder_group
Pt1 Pt 0.0000 0.0000 0.0000 0.0244(3) Uani 1 d S .
C1 C 0.3001(21) -0.1487(15) 0.0997(14) 0.059(7) Uani 1 d . .
H1A H 0.3669(21) -0.1724(15) 0.1628(14) 0.088 Uiso 1 d R .
H1B H 0.3659(21) -0.0950(15) 0.0501(14) 0.088 Uiso 1 d R .
H1C H 0.2616(21) -0.2345(15) 0.0650(14) 0.088 Uiso 1 d R .
C2 C 0.0735(20) 0.3034(12) 0.0712(12) 0.037(5) Uani 1 d . .
C3 C 0.1611(21) 0.4280(13) 0.0722(13) 0.035(5) Uani 1 d . .
H3 H 0.1419(21) 0.4961(13) 0.1253(13) 0.042 Uiso 1 d R .
C4 C 0.2810(25) 0.4516(13) -0.0050(16) 0.038(6) Uani 1 d . .
H4 H 0.3365(25) 0.5384(13) -0.0083(16) 0.046 Uiso 1 d R .
C5 C 0.3195(19) 0.3447(12) -0.0791(14) 0.042(6) Uani 1 d . .
H5 H 0.3954(19) 0.3617(12) -0.1337(14) 0.050 Uiso 1 d R .
C6 C 0.2391(21) 0.2179(13) -0.0719(13) 0.032(5) Uani 1 d . .
H6 H 0.2713(21) 0.1445(13) -0.1175(13) 0.038 Uiso 1 d R .
N1 N 0.1174(15) 0.1951(9) -0.0017(9) 0.026(2) Uiso 1 d . .
N2 N -0.0488(18) 0.2784(13) 0.1429(11) 0.039(5) Uani 1 d . .
H2A H -0.0955(18) 0.1913(13) 0.1441(11) 0.047 Uiso 1 d R .
H2B H -0.0813(18) 0.3455(13) 0.1901(11) 0.047 Uiso 1 d R .
N3 N 0.1543(17) -0.0553(10) 0.1296(10) 0.042(5) Uani 1 d . .
H3A H 0.1912(17) 0.0244(10) 0.1628(10) 0.050 Uiso 1 d R .
H3B H 0.0951(17) -0.1051(10) 0.1779(10) 0.050 Uiso 1 d R .
N4 N -0.0317(20) -0.3095(11) 0.3038(14) 0.051(6) Uani 1 d . .
O1 O -0.1247(20) -0.4104(12) 0.3229(13) 0.083(8) Uani 1 d . .
O2 O -0.0819(17) -0.1842(11) 0.3084(11) 0.064(5) Uani 1 d . .
O3 O 0.1135(17) -0.3326(11) 0.2738(14) 0.060(6) Uani 1 d . .

loop_
_atom_type_symbol
_atom_type_description
_atom_type_scat_dispersion_real
_atom_type_scat_dispersion_imag
_atom_type_scat_source
C C 0.0033 0.0016 'International Tables Vol C Tables 4.2.6.8 and 6.1.1.4'
H H 0.0000 0.0000 'International Tables Vol C Tables 4.2.6.8 and 6.1.1.4'
N N 0.0061 0.0033 'International Tables Vol C Tables 4.2.6.8 and 6.1.1.4'
O O 0.0106 0.0060 'International Tables Vol C Tables 4.2.6.8 and 6.1.1.4'
Pt Pt -1.7033 8.3905 'International Tables Vol C Tables 4.2.6.8 and 6.1.1.4'

loop_
_geom_angle_atom_site_label_1
_geom_angle_atom_site_label_2
_geom_angle_atom_site_label_3
_geom_angle
_geom_angle_site_symmetry_1
_geom_angle_site_symmetry_3
_geom_angle_publ_flag
N1 Pt1 N1 180.0 3 . ?
N1 Pt1 N3 88.0(3) 3 3 ?
N1 Pt1 N3 92.0(3) . 3 ?
N1 Pt1 N3 92.0(3) 3 . ?
N1 Pt1 N3 88.0(3) . . ?
N3 Pt1 N3 180.0 3 . ?
N2 C2 C3 121.4(15) . . ?
N2 C2 N1 119.1(12) . . ?
C3 C2 N1 119.4(18) . . ?
C2 C3 C4 119.7(15) . . ?
C3 C4 C5 120.1(14) . . ?
C6 C5 C4 118.4(20) . . ?
N1 C6 C5 122.5(16) . . ?
C6 N1 C2 119.6(12) . . ?
C6 N1 Pt1 119.3(9) . . ?
C2 N1 Pt1 121.1(12) . . ?
C1 N3 Pt1 114.2(9) . . ?
O1 N4 O2 121.4(19) . . ?
O1 N4 O3 119.7(14) . . ?
O2 N4 O3 118.8(16) . . ?

loop_
_geom_bond_atom_site_label_1
_geom_bond_atom_site_label_2
_geom_bond_distance
_geom_bond_site_symmetry_2
_geom_bond_publ_flag
Pt1 N1 2.060(10) 3 ?
Pt1 N1 2.060(10) . ?
Pt1 N3 2.064(8) 3 ?
Pt1 N3 2.064(8) . ?
C1 N3 1.51(2) . ?
C2 N2 1.35(2) . ?
C2 C3 1.37(2) . ?
C2 N1 1.41(2) . ?
C3 C4 1.39(3) . ?
C4 C5 1.40(2) . ?
C5 C6 1.36(2) . ?
C6 N1 1.34(2) . ?
N4 O1 1.23(2) . ?
N4 O2 1.245(14) . ?
N4 O3 1.25(3) . ?
